data_4327401
loop_
_publ_author_name
'Latasha D. Amisial'
'Xuliang Dai'
'R. Adam Kinney'
'Ammani Krishnaswamy'
'Timothy H. Warren'

_publ_contact_author 'Timothy H. Warren'
_publ_contact_author_email thw@georgetown.edu
_publ_section_title
;
 Cu(I) \b-Diketiminates for Alkene Aziridination: Reversible CuArene
 Binding and Catalytic Nitrene Transfer from PhINTs
;
_journal_name_full 'Inorganic Chemistry'
_journal_page_first 6537
_journal_page_last 6539
_journal_paper_doi 10.1021/ic048968+
_journal_volume 43
_journal_year 2004
_chemical_formula_sum 'C42 H50 Cu2 N4'
_chemical_formula_weight 737.98
_chemical_name_common {[Me2NN]Cu}2
_chemical_name_systematic
; 
 ? 
;
_space_group_IT_number 14
_symmetry_cell_setting monoclinic
_symmetry_space_group_name_Hall '-P 2ybc'
_symmetry_space_group_name_H-M 'P 1 21/c 1'
_atom_sites_solution_hydrogens geom
_atom_sites_solution_primary direct
_atom_sites_solution_secondary difmap
_audit_creation_method SHELXL-97
_cell_angle_alpha 90.00
_cell_angle_beta 104.511(3)
_cell_angle_gamma 90.00
_cell_formula_units_Z 6
_cell_length_a 11.1579(12)
_cell_length_b 36.103(5)
_cell_length_c 15.268(2)
_cell_measurement_reflns_used 5778
_cell_measurement_temperature 190(2)
_cell_measurement_theta_max 27.349
_cell_measurement_theta_min 2.185
_cell_volume 5954.3(13)
_computing_cell_refinement 'Bruker SMART'
_computing_data_collection 'Bruker SMART'
_computing_data_reduction 'Bruker SHELXTL'
_computing_molecular_graphics 'ORTEP-3 for Windows; Ferrugia L J (1997), J. Appl. Cryst. 30, 565'
_computing_publication_material 'Bruker SHELXTL'
_computing_structure_refinement 'SHELXL-97 (Sheldrick, 1997)'
_computing_structure_solution 'SHELXS-97 (Sheldrick, 1990)'
_diffrn_ambient_temperature 190(2)
_diffrn_measured_fraction_theta_full 1.000
_diffrn_measured_fraction_theta_max 1.000
_diffrn_radiation_monochromator graphite
_diffrn_radiation_source 'fine-focus sealed tube'
_diffrn_radiation_type MoK\a
_diffrn_radiation_wavelength 0.71073
_diffrn_reflns_av_R_equivalents 0.0903
_diffrn_reflns_av_sigmaI/netI 0.0968
_diffrn_reflns_limit_h_max 12
_diffrn_reflns_limit_h_min -12
_diffrn_reflns_limit_k_max 41
_diffrn_reflns_limit_k_min -41
_diffrn_reflns_limit_l_max 17
_diffrn_reflns_limit_l_min -17
_diffrn_reflns_number 41052
_diffrn_reflns_theta_full 24.00
_diffrn_reflns_theta_max 24.00
_diffrn_reflns_theta_min 1.13
_exptl_absorpt_coefficient_mu 1.104
_exptl_absorpt_correction_T_max 1.000
_exptl_absorpt_correction_T_min 0.875
_exptl_absorpt_correction_type multi-scan
_exptl_absorpt_process_details 'SADABS based on Blessing's method; Blessing, Acta Cryst. (1995) A51 33-38'
_exptl_crystal_colour pale_yellow
_exptl_crystal_density_diffrn 1.235
_exptl_crystal_description plate
_exptl_crystal_F_000 2328
_exptl_crystal_size_max 0.25
_exptl_crystal_size_mid 0.14
_exptl_crystal_size_min 0.14
_refine_diff_density_max 0.422
_refine_diff_density_min -0.499
_refine_diff_density_rms 0.088
_refine_ls_extinction_coef 0.00068(13)
_refine_ls_extinction_expression Fc^*^=kFc[1+0.001xFc^2^\l^3^/sin(2\q)]^-1/4^
_refine_ls_extinction_method SHELXL
_refine_ls_goodness_of_fit_ref 1.004
_refine_ls_hydrogen_treatment mixed
_refine_ls_matrix_type full
_refine_ls_number_parameters 609
_refine_ls_number_reflns 9343
_refine_ls_number_restraints 6
_refine_ls_restrained_S_all 1.004
_refine_ls_R_factor_all 0.1035
_refine_ls_R_factor_gt 0.0585
_refine_ls_shift/su_max 0.000
_refine_ls_shift/su_mean 0.000
_refine_ls_structure_factor_coef Fsqd
_refine_ls_weighting_details 'calc w=1/[\s^2^(Fo^2^)+(0.0640P)^2^+0.0000P] where P=(Fo^2^+2Fc^2^)/3'
_refine_ls_weighting_scheme calc
_refine_ls_wR_factor_gt 0.1289
_refine_ls_wR_factor_ref 0.1408
_reflns_number_gt 5432
_reflns_number_total 9343
_reflns_threshold_expression >2sigma(I)
_cod_data_source_file ic0489682Bsi20040911_102524_3.cif
_cod_data_source_block c:\papers\cu-phi~1\x-rays\03152\squeeze
_cod_original_cell_volume 5954.2(13)
_cod_database_code 4327401

loop_
_symmetry_equiv_pos_as_xyz
'x, y, z'
'-x, y+1/2, -z+1/2'
'-x, -y, -z'
'x, -y-1/2, z-1/2'

loop_
_atom_site_label
_atom_site_type_symbol
_atom_site_fract_x
_atom_site_fract_y
_atom_site_fract_z
_atom_site_U_iso_or_equiv
_atom_site_adp_type
_atom_site_occupancy
_atom_site_symmetry_multiplicity
_atom_site_calc_flag
_atom_site_refinement_flags
_atom_site_disorder_assembly
_atom_site_disorder_group
Cu1 Cu 0.93169(5) 0.234251(17) 0.30264(4) 0.02740(19) Uani 1 1 d . . .
Cu2 Cu 1.27203(6) 0.134197(18) 0.41278(4) 0.0312(2) Uani 1 1 d . B .
Cu3 Cu 1.17283(6) 0.04277(2) -0.02857(5) 0.0429(2) Uani 1 1 d . . .
C12 C 1.0486(5) 0.17131(14) 0.2370(3) 0.0261(13) Uani 1 1 d . . .
N2 N 0.9559(3) 0.19938(11) 0.2137(3) 0.0241(10) Uani 1 1 d . . .
N1 N 0.7859(4) 0.26079(11) 0.2337(3) 0.0256(10) Uani 1 1 d . . .
N3 N 1.2539(4) 0.16803(11) 0.5042(3) 0.0277(10) Uani 1 1 d . . .
N4 N 1.4245(4) 0.10913(11) 0.4784(3) 0.0284(11) Uani 1 1 d . . .
C3 C 0.8779(4) 0.19863(14) 0.1306(3) 0.0256(12) Uani 1 1 d . . .
C13 C 1.0254(5) 0.13931(14) 0.2790(3) 0.0279(13) Uani 1 1 d . . .
C28 C 1.1761(5) 0.22777(15) 0.4402(3) 0.0300(13) Uani 1 1 d . . .
C2 C 0.7807(4) 0.22330(14) 0.1014(3) 0.0267(13) Uani 1 1 d . . .
H2 H 0.7365 0.2202 0.0400 0.032 Uiso 1 1 calc R . .
C24 C 1.4765(4) 0.11677(14) 0.5640(3) 0.0281(13) Uani 1 1 d . . .
N6 N 1.1028(4) 0.00851(12) -0.1226(3) 0.0398(12) Uani 1 1 d . . .
C16 C 1.2551(5) 0.14960(16) 0.2413(3) 0.0361(14) Uani 1 1 d . . .
H16 H 1.3340 0.1535 0.2299 0.043 Uiso 1 1 calc R . .
N5 N 1.2977(4) 0.06696(12) -0.0802(3) 0.0398(12) Uani 1 1 d . . .
C31 C 0.9494(5) 0.21386(18) 0.4798(4) 0.0426(16) Uani 1 1 d . . .
H31 H 0.8722 0.2090 0.4932 0.051 Uiso 1 1 calc R . .
C30 C 0.9655(5) 0.24734(18) 0.4409(4) 0.0429(16) Uani 1 1 d . . .
H30 H 0.9020 0.2656 0.4292 0.051 Uiso 1 1 calc R . .
C23 C 1.4308(5) 0.14396(14) 0.6133(3) 0.0320(14) Uani 1 1 d . . .
H23 H 1.4758 0.1464 0.6747 0.038 Uiso 1 1 calc R B .
C1 C 0.7362(4) 0.25212(14) 0.1471(3) 0.0245(12) Uani 1 1 d . . .
C17 C 1.1640(5) 0.17751(14) 0.2188(3) 0.0287(13) Uani 1 1 d . . .
C14 C 1.1173(5) 0.11222(15) 0.3014(4) 0.0387(15) Uani 1 1 d . . .
H14 H 1.1025 0.0905 0.3321 0.046 Uiso 1 1 calc R B .
C32 C 1.0400(5) 0.18715(15) 0.5001(4) 0.0348(14) Uani 1 1 d . . .
C6 C 0.7276(4) 0.28838(14) 0.2760(3) 0.0250(12) Uani 1 1 d . . .
C7 C 0.7699(5) 0.32502(15) 0.2823(4) 0.0355(14) Uani 1 1 d . . .
C45 C 1.1472(5) 0.00622(16) -0.1970(4) 0.0435(16) Uani 1 1 d . . .
C22 C 1.3310(5) 0.16778(15) 0.5870(3) 0.0328(14) Uani 1 1 d . . .
C29 C 1.0777(5) 0.25360(15) 0.4192(4) 0.0364(15) Uani 1 1 d . . .
H29 H 1.0887 0.2760 0.3894 0.044 Uiso 1 1 calc R . .
C11 C 0.6360(5) 0.27779(16) 0.3187(3) 0.0357(14) Uani 1 1 d . . .
C26 C 1.5906(5) 0.09545(15) 0.6120(4) 0.0454(16) Uani 1 1 d . . .
H26A H 1.5769 0.0689 0.5999 0.068 Uiso 1 1 calc R B .
H26B H 1.6075 0.0999 0.6773 0.068 Uiso 1 1 calc R . .
H26C H 1.6615 0.1037 0.5900 0.068 Uiso 1 1 calc R . .
C9 C 0.6259(6) 0.34016(19) 0.3710(4) 0.0479(18) Uani 1 1 d . . .
H9 H 0.5919 0.3579 0.4038 0.057 Uiso 1 1 calc R . .
C15 C 1.2305(5) 0.11657(16) 0.2796(3) 0.0369(15) Uani 1 1 d . B .
H15 H 1.2900 0.0972 0.2908 0.044 Uiso 1 1 calc R . .
C20 C 0.9005(5) 0.13293(16) 0.2975(4) 0.0483(17) Uani 1 1 d . . .
H20A H 0.8853 0.1520 0.3392 0.072 Uiso 1 1 calc R B .
H20B H 0.8990 0.1084 0.3247 0.072 Uiso 1 1 calc R . .
H20C H 0.8361 0.1343 0.2406 0.072 Uiso 1 1 calc R . .
C27 C 1.1571(5) 0.19502(14) 0.4831(3) 0.0271(13) Uani 1 1 d . . .
C25 C 1.3109(5) 0.19545(16) 0.6571(4) 0.0440(16) Uani 1 1 d . . .
H25A H 1.3134 0.2207 0.6340 0.066 Uiso 1 1 calc R B .
H25B H 1.3763 0.1925 0.7131 0.066 Uiso 1 1 calc R . .
H25C H 1.2301 0.1910 0.6695 0.066 Uiso 1 1 calc R . .
C21 C 1.1911(5) 0.21329(16) 0.1764(4) 0.0459(16) Uani 1 1 d . . .
H21A H 1.1424 0.2143 0.1134 0.069 Uiso 1 1 calc R . .
H21B H 1.2795 0.2145 0.1782 0.069 Uiso 1 1 calc R . .
H21C H 1.1691 0.2343 0.2100 0.069 Uiso 1 1 calc R . .
C5 C 0.8955(5) 0.16917(14) 0.0649(3) 0.0373(15) Uani 1 1 d . . .
H5A H 0.9777 0.1718 0.0536 0.056 Uiso 1 1 calc R . .
H5B H 0.8320 0.1720 0.0079 0.056 Uiso 1 1 calc R . .
H5C H 0.8880 0.1446 0.0906 0.056 Uiso 1 1 calc R . .
C10 C 0.5848(5) 0.30420(18) 0.3651(4) 0.0418(16) Uani 1 1 d . . .
H10 H 0.5208 0.2973 0.3929 0.050 Uiso 1 1 calc R . .
C39 C 1.2961(5) 0.23548(16) 0.4196(4) 0.0466(16) Uani 1 1 d . . .
H39A H 1.3605 0.2380 0.4762 0.070 Uiso 1 1 calc R . .
H39B H 1.2902 0.2585 0.3849 0.070 Uiso 1 1 calc R . .
H39C H 1.3172 0.2150 0.3840 0.070 Uiso 1 1 calc R . .
C19 C 0.5935(5) 0.23784(16) 0.3152(4) 0.0498(17) Uani 1 1 d . . .
H19A H 0.5359 0.2348 0.3537 0.075 Uiso 1 1 calc R . .
H19B H 0.6654 0.2217 0.3370 0.075 Uiso 1 1 calc R . .
H19C H 0.5519 0.2313 0.2527 0.075 Uiso 1 1 calc R . .
C8 C 0.7158(6) 0.35026(16) 0.3294(4) 0.0436(16) Uani 1 1 d . . .
H8 H 0.7422 0.3753 0.3327 0.052 Uiso 1 1 calc R . .
C43 C 1.3119(5) 0.05683(15) -0.1601(4) 0.0420(15) Uani 1 1 d . . .
C44 C 1.2414(5) 0.02889(15) -0.2132(4) 0.0451(16) Uani 1 1 d . . .
H44 H 1.2608 0.0246 -0.2695 0.054 Uiso 1 1 calc R D .
C47 C 1.0930(6) -0.02204(18) -0.2672(4) 0.0591(19) Uani 1 1 d . . .
H47A H 1.1025 -0.0467 -0.2398 0.089 Uiso 1 1 calc R D .
H47B H 1.1360 -0.0211 -0.3158 0.089 Uiso 1 1 calc R . .
H47C H 1.0048 -0.0168 -0.2922 0.089 Uiso 1 1 calc R . .
C18 C 0.8687(6) 0.33620(16) 0.2368(4) 0.0536(18) Uani 1 1 d . . .
H18A H 0.8357 0.3350 0.1710 0.080 Uiso 1 1 calc R . .
H18B H 0.9393 0.3193 0.2550 0.080 Uiso 1 1 calc R . .
H18C H 0.8955 0.3616 0.2545 0.080 Uiso 1 1 calc R . .
C40 C 1.0204(6) 0.15066(17) 0.5417(4) 0.0569(18) Uani 1 1 d . . .
H40A H 0.9315 0.1462 0.5328 0.085 Uiso 1 1 calc R . .
H40B H 1.0605 0.1512 0.6066 0.085 Uiso 1 1 calc R . .
H40C H 1.0565 0.1308 0.5128 0.085 Uiso 1 1 calc R . .
C60B C 1.5199(16) 0.0495(5) 0.0549(12) 0.050(7) Uiso 0.50 1 d P A 3
H60A H 1.5396 0.0382 0.0017 0.075 Uiso 0.50 1 calc PR A 3
H60B H 1.4562 0.0347 0.0727 0.075 Uiso 0.50 1 calc PR A 3
H60C H 1.5947 0.0502 0.1049 0.075 Uiso 0.50 1 calc PR A 3
C46 C 1.4090(6) 0.07509(18) -0.1980(5) 0.069(2) Uani 1 1 d . . .
H46A H 1.3920 0.1017 -0.2050 0.104 Uiso 1 1 calc R D .
H46B H 1.4076 0.0642 -0.2571 0.104 Uiso 1 1 calc R . .
H46C H 1.4907 0.0712 -0.1567 0.104 Uiso 1 1 calc R . .
C4 C 0.6240(5) 0.27355(16) 0.0941(3) 0.0405(15) Uani 1 1 d . . .
H4A H 0.5586 0.2726 0.1265 0.061 Uiso 1 1 calc R . .
H4B H 0.5938 0.2624 0.0341 0.061 Uiso 1 1 calc R . .
H4C H 0.6474 0.2994 0.0877 0.061 Uiso 1 1 calc R . .
C41A C 1.6112(10) 0.1383(3) 0.3953(9) 0.056(4) Uani 0.65 1 d P B 1
H41A H 1.5393 0.1548 0.3797 0.084 Uiso 0.65 1 calc PR B 1
H41B H 1.6667 0.1437 0.3565 0.084 Uiso 0.65 1 calc PR B 1
H41C H 1.6552 0.1420 0.4588 0.084 Uiso 0.65 1 calc PR B 1
C42A C 1.3448(9) 0.0333(3) 0.4548(7) 0.046(3) Uani 0.65 1 d P B 1
H42A H 1.3288 0.0072 0.4377 0.068 Uiso 0.65 1 calc PR B 1
H42B H 1.2682 0.0476 0.4341 0.068 Uiso 0.65 1 calc PR B 1
H42C H 1.3741 0.0352 0.5207 0.068 Uiso 0.65 1 calc PR B 1
C61B C 1.2257(16) 0.1420(5) -0.1132(12) 0.062(5) Uiso 0.50 1 d P A 3
H61A H 1.2144 0.1689 -0.1127 0.093 Uiso 0.50 1 calc PR A 3
H61B H 1.1487 0.1296 -0.1101 0.093 Uiso 0.50 1 calc PR A 3
H61C H 1.2476 0.1347 -0.1690 0.093 Uiso 0.50 1 calc PR A 3
C42B C 1.3113(17) 0.0403(5) 0.4887(13) 0.034(5) Uiso 0.35 1 d P C 2
H42D H 1.2737 0.0157 0.4783 0.051 Uiso 0.35 1 calc PR C 2
H42E H 1.2467 0.0592 0.4716 0.051 Uiso 0.35 1 calc PR C 2
H42F H 1.3534 0.0431 0.5529 0.051 Uiso 0.35 1 calc PR C 2
C41B C 1.599(2) 0.1215(7) 0.3794(18) 0.052(8) Uiso 0.35 1 d P C 2
H41D H 1.5413 0.1403 0.3911 0.078 Uiso 0.35 1 calc PR C 2
H41E H 1.6100 0.1249 0.3183 0.078 Uiso 0.35 1 calc PR C 2
H41F H 1.6786 0.1239 0.4238 0.078 Uiso 0.35 1 calc PR C 2
C60A C 1.5226(16) 0.0446(5) 0.0400(11) 0.073(9) Uiso 0.50 1 d P D 4
H60D H 1.4595 0.0310 -0.0047 0.110 Uiso 0.50 1 calc PR D 4
H60E H 1.5300 0.0339 0.1001 0.110 Uiso 0.50 1 calc PR D 4
H60F H 1.6024 0.0427 0.0243 0.110 Uiso 0.50 1 calc PR D 4
C61A C 1.1952(16) 0.1396(5) -0.0996(11) 0.084(8) Uiso 0.50 1 d PR D 4
H61D H 1.2016 0.1473 -0.1598 0.126 Uiso 0.50 1 calc PR D 4
H61E H 1.1553 0.1593 -0.0728 0.126 Uiso 0.50 1 calc PR D 4
H61F H 1.1458 0.1169 -0.1047 0.126 Uiso 0.50 1 calc PR D 4
C48A C 1.3810(9) 0.0941(2) -0.0231(7) 0.030(4) Uiso 0.50 1 d PG D 4
C49A C 1.4874(9) 0.08291(18) 0.0402(7) 0.036(4) Uiso 0.50 1 d PG D 4
C50A C 1.5594(7) 0.1088(2) 0.0974(6) 0.048(4) Uiso 0.50 1 d PG D 4
H50A H 1.6322 0.1012 0.1406 0.057 Uiso 0.50 1 calc PR D 4
C51A C 1.5249(8) 0.1459(2) 0.0912(6) 0.039(3) Uiso 0.50 1 d PG D 4
H51A H 1.5741 0.1637 0.1303 0.047 Uiso 0.50 1 calc PR D 4
C52A C 1.4185(8) 0.15710(18) 0.0279(6) 0.035(3) Uiso 0.50 1 d PG D 4
H52A H 1.3949 0.1824 0.0237 0.041 Uiso 0.50 1 calc PR D 4
C53A C 1.3465(7) 0.1312(2) -0.0292(6) 0.038(3) Uiso 0.50 1 d PG D 4
C48B C 1.3601(9) 0.0973(2) -0.0349(7) 0.037(5) Uiso 0.50 1 d PG A 3
C49B C 1.4695(9) 0.09100(19) 0.0307(7) 0.040(4) Uiso 0.50 1 d PG A 3
C50B C 1.5286(7) 0.1201(2) 0.0840(6) 0.040(3) Uiso 0.50 1 d PG A 3
H50B H 1.6033 0.1158 0.1289 0.048 Uiso 0.50 1 calc PR A 3
C51B C 1.4783(8) 0.1555(2) 0.0718(6) 0.042(3) Uiso 0.50 1 d PG A 3
H51B H 1.5186 0.1754 0.1083 0.051 Uiso 0.50 1 calc PR A 3
C52B C 1.3689(8) 0.16183(19) 0.0062(6) 0.045(3) Uiso 0.50 1 d PG A 3
H52B H 1.3345 0.1860 -0.0021 0.054 Uiso 0.50 1 calc PR A 3
C53B C 1.3098(7) 0.1327(2) -0.0471(6) 0.034(3) Uiso 0.50 1 d PG A 3
C33A C 1.4822(7) 0.08480(17) 0.4253(5) 0.027(3) Uani 0.65 1 d PGU B 1
C34A C 1.5682(7) 0.09842(15) 0.3815(5) 0.032(2) Uani 0.65 1 d PG B 1
C35A C 1.6139(6) 0.0756(2) 0.3240(5) 0.056(3) Uani 0.65 1 d PG B 1
H35A H 1.6727 0.0849 0.2941 0.067 Uiso 0.65 1 calc PR B 1
C36A C 1.5735(7) 0.0391(2) 0.3104(5) 0.056(3) Uani 0.65 1 d PG B 1
H36A H 1.6047 0.0235 0.2712 0.067 Uiso 0.65 1 calc PR B 1
C37A C 1.4875(7) 0.02549(14) 0.3542(5) 0.049(3) Uani 0.65 1 d PG B 1
H37A H 1.4599 0.0006 0.3450 0.059 Uiso 0.65 1 calc PR B 1
C38A C 1.4418(6) 0.04834(18) 0.4117(5) 0.039(2) Uani 0.65 1 d PG B 1
C33B C 1.4624(19) 0.0789(4) 0.4371(13) 0.032(6) Uiso 0.35 1 d PG C 2
C34B C 1.5484(17) 0.0851(3) 0.3867(12) 0.032(6) Uiso 0.35 1 d PG C 2
C35B C 1.5752(16) 0.0572(5) 0.3319(12) 0.058(8) Uiso 0.35 1 d PG C 2
H35B H 1.6339 0.0614 0.2974 0.070 Uiso 0.35 1 calc PR C 2
C36B C 1.5160(17) 0.0231(4) 0.3274(11) 0.056(8) Uiso 0.35 1 d PG C 2
H36B H 1.5342 0.0040 0.2899 0.067 Uiso 0.35 1 calc PR C 2
C37B C 1.4300(16) 0.0169(3) 0.3779(12) 0.066(8) Uiso 0.35 1 d PG C 2
H37B H 1.3896 -0.0064 0.3748 0.080 Uiso 0.35 1 calc PR C 2
C38B C 1.4033(17) 0.0449(5) 0.4327(13) 0.049(8) Uiso 0.35 1 d PG C 2
C54B C 1.0104(6) -0.0185(2) -0.1084(6) 0.019(3) Uiso 0.50 1 d PG E 6
C55B C 0.8880(7) -0.00867(19) -0.1464(6) 0.045(4) Uiso 0.50 1 d PG E 6
C56B C 0.7928(5) -0.0322(2) -0.1381(6) 0.034(3) Uiso 0.50 1 d PG . 6
H56B H 0.7091 -0.0255 -0.1640 0.040 Uiso 0.50 1 calc PR E 6
C57B C 0.8201(6) -0.0655(2) -0.0918(6) 0.034(3) Uiso 0.50 1 d PG . 6
H57B H 0.7550 -0.0816 -0.0861 0.040 Uiso 0.50 1 calc PR E 6
C58B C 0.9426(7) -0.07534(18) -0.0539(5) 0.034(3) Uiso 0.50 1 d PG . 6
H58B H 0.9612 -0.0981 -0.0222 0.041 Uiso 0.50 1 calc PR E 6
C59B C 1.0377(5) -0.0518(2) -0.0622(6) 0.025(3) Uiso 0.50 1 d PG E 6
C54A C 0.9934(5) -0.01014(18) -0.1227(5) 0.029(3) Uiso 0.50 1 d PG E 5
C55A C 0.8734(6) 0.00278(17) -0.1565(5) 0.029(3) Uiso 0.50 1 d PG E 5
C56A C 0.7733(5) -0.0192(2) -0.1510(5) 0.035(3) Uiso 0.50 1 d PG E 5
H56A H 0.6912 -0.0104 -0.1741 0.042 Uiso 0.50 1 calc PR E 5
C57A C 0.7933(5) -0.05413(19) -0.1117(6) 0.025(3) Uiso 0.50 1 d PG . 5
H57A H 0.7249 -0.0692 -0.1079 0.030 Uiso 0.50 1 calc PR E 5
C58A C 0.9133(6) -0.06706(16) -0.0779(5) 0.029(3) Uiso 0.50 1 d PG . 5
H58A H 0.9270 -0.0909 -0.0510 0.035 Uiso 0.50 1 calc PR E 5
C59A C 1.0134(5) -0.04506(18) -0.0834(5) 0.035(3) Uiso 0.50 1 d PG E 5
C63A C 1.1472(6) -0.0620(3) -0.0422(8) 0.048(6) Uiso 0.50 1 d PG E 5
H63A H 1.1431 -0.0800 0.0050 0.072 Uiso 0.50 1 calc PR E 5
H63B H 1.2048 -0.0421 -0.0161 0.072 Uiso 0.50 1 calc PR E 5
H63C H 1.1763 -0.0744 -0.0902 0.072 Uiso 0.50 1 calc PR E 5
C62A C 0.8668(9) 0.0401(2) -0.1981(8) 0.063(6) Uiso 0.50 1 d PG E 5
H62A H 0.9110 0.0579 -0.1530 0.095 Uiso 0.50 1 calc PR E 5
H62B H 0.7800 0.0476 -0.2195 0.095 Uiso 0.50 1 calc PR E 5
H62C H 0.9051 0.0394 -0.2492 0.095 Uiso 0.50 1 calc PR E 5
C62B C 0.8495(13) 0.0288(4) -0.1926(10) 0.055(4) Uiso 0.50 1 d P E 6
H62D H 0.8905 0.0488 -0.1530 0.082 Uiso 0.50 1 calc PR E 6
H62E H 0.7595 0.0317 -0.2044 0.082 Uiso 0.50 1 calc PR E 6
H62F H 0.8740 0.0297 -0.2499 0.082 Uiso 0.50 1 calc PR E 6
C63B C 1.1682(14) -0.0618(4) -0.0214(12) 0.060(6) Uiso 0.50 1 d P E 6
H63D H 1.2060 -0.0432 0.0237 0.090 Uiso 0.50 1 calc PR E 6
H63E H 1.2134 -0.0629 -0.0687 0.090 Uiso 0.50 1 calc PR E 6
H63F H 1.1717 -0.0861 0.0078 0.090 Uiso 0.50 1 calc PR E 6

loop_
_atom_site_aniso_label
_atom_site_aniso_U_11
_atom_site_aniso_U_22
_atom_site_aniso_U_33
_atom_site_aniso_U_23
_atom_site_aniso_U_13
_atom_site_aniso_U_12
Cu1 0.0224(4) 0.0325(4) 0.0228(4) -0.0053(3) -0.0027(3) 0.0075(3)
Cu2 0.0290(4) 0.0357(4) 0.0241(4) -0.0040(3) -0.0020(3) 0.0102(3)
Cu3 0.0415(5) 0.0482(5) 0.0442(5) -0.0196(4) 0.0206(4) -0.0189(4)
C12 0.028(3) 0.031(3) 0.016(3) -0.006(2) -0.001(2) 0.008(3)
N2 0.019(2) 0.026(2) 0.026(3) -0.002(2) 0.002(2) 0.0060(19)
N1 0.023(2) 0.032(3) 0.021(2) -0.003(2) 0.003(2) 0.007(2)
N3 0.026(3) 0.032(3) 0.023(2) -0.007(2) 0.001(2) 0.006(2)
N4 0.028(3) 0.026(3) 0.029(3) 0.002(2) 0.002(2) 0.001(2)
C3 0.018(3) 0.036(3) 0.020(3) -0.005(2) -0.001(2) -0.006(2)
C13 0.029(3) 0.031(3) 0.020(3) -0.002(3) -0.002(2) -0.003(3)
C28 0.021(3) 0.036(3) 0.028(3) -0.011(3) -0.003(2) 0.002(3)
C2 0.020(3) 0.037(3) 0.021(3) -0.002(3) 0.000(2) 0.003(2)
C24 0.018(3) 0.033(3) 0.028(3) 0.005(3) -0.002(2) -0.004(2)
N6 0.034(3) 0.044(3) 0.049(3) -0.019(3) 0.023(2) -0.016(2)
C16 0.025(3) 0.056(4) 0.027(3) -0.004(3) 0.006(3) 0.013(3)
N5 0.037(3) 0.033(3) 0.051(3) -0.010(2) 0.014(2) -0.011(2)
C31 0.036(4) 0.061(5) 0.031(4) -0.016(3) 0.008(3) 0.002(3)
C30 0.039(4) 0.056(4) 0.025(3) -0.016(3) -0.009(3) 0.021(3)
C23 0.030(3) 0.040(4) 0.021(3) -0.002(3) -0.003(3) 0.004(3)
C1 0.014(3) 0.038(3) 0.019(3) 0.001(3) -0.001(2) 0.001(2)
C17 0.028(3) 0.036(3) 0.022(3) -0.001(3) 0.005(2) 0.005(3)
C14 0.056(4) 0.023(3) 0.027(3) -0.003(3) -0.008(3) 0.003(3)
C32 0.035(4) 0.042(4) 0.028(3) -0.004(3) 0.008(3) 0.006(3)
C6 0.024(3) 0.029(3) 0.018(3) 0.001(2) -0.003(2) 0.011(2)
C7 0.042(4) 0.031(3) 0.026(3) 0.004(3) -0.006(3) 0.011(3)
C45 0.045(4) 0.045(4) 0.044(4) -0.015(3) 0.017(3) -0.009(3)
C22 0.032(3) 0.040(4) 0.023(3) -0.007(3) 0.001(3) -0.006(3)
C29 0.043(4) 0.028(3) 0.028(3) -0.005(3) -0.009(3) -0.001(3)
C11 0.028(3) 0.054(4) 0.022(3) 0.006(3) -0.001(3) 0.015(3)
C26 0.041(4) 0.047(4) 0.040(4) 0.006(3) -0.006(3) 0.012(3)
C9 0.053(4) 0.061(5) 0.021(3) -0.008(3) -0.008(3) 0.031(4)
C15 0.044(4) 0.038(4) 0.023(3) -0.006(3) -0.003(3) 0.023(3)
C20 0.039(4) 0.046(4) 0.055(4) 0.012(3) 0.002(3) -0.007(3)
C27 0.027(3) 0.031(3) 0.019(3) -0.008(3) -0.002(2) 0.008(3)
C25 0.038(4) 0.052(4) 0.035(4) -0.013(3) -0.004(3) 0.009(3)
C21 0.035(4) 0.051(4) 0.053(4) 0.010(3) 0.015(3) 0.006(3)
C5 0.036(3) 0.038(4) 0.030(3) -0.003(3) -0.005(3) 0.009(3)
C10 0.029(3) 0.068(5) 0.028(3) -0.006(3) 0.006(3) 0.015(3)
C39 0.035(4) 0.043(4) 0.057(4) 0.005(3) 0.002(3) -0.006(3)
C19 0.041(4) 0.066(5) 0.042(4) 0.008(3) 0.011(3) -0.008(3)
C8 0.064(5) 0.033(4) 0.020(3) 0.000(3) -0.015(3) 0.012(3)
C43 0.049(4) 0.034(4) 0.049(4) -0.002(3) 0.022(3) -0.003(3)
C44 0.061(4) 0.042(4) 0.041(4) -0.020(3) 0.029(3) -0.023(3)
C47 0.063(5) 0.076(5) 0.039(4) -0.030(4) 0.016(3) -0.026(4)
C18 0.061(5) 0.039(4) 0.056(4) -0.003(3) 0.005(4) -0.008(3)
C40 0.054(4) 0.068(5) 0.055(4) 0.016(4) 0.024(4) 0.000(4)
C46 0.089(6) 0.063(5) 0.069(5) -0.024(4) 0.045(4) -0.041(4)
C4 0.037(4) 0.056(4) 0.023(3) -0.005(3) -0.004(3) 0.018(3)
C41A 0.057(8) 0.028(7) 0.097(10) -0.010(7) 0.045(7) -0.024(6)
C42A 0.051(7) 0.036(6) 0.050(7) 0.005(5) 0.014(6) 0.014(5)
C33A 0.020(6) 0.027(5) 0.027(5) 0.010(4) -0.007(5) 0.008(4)
C34A 0.039(6) 0.008(6) 0.050(7) 0.007(5) 0.016(5) 0.000(5)
C35A 0.054(7) 0.053(8) 0.065(8) 0.008(6) 0.021(6) 0.019(6)
C36A 0.055(8) 0.057(8) 0.045(7) -0.017(6) -0.009(6) 0.013(6)
C37A 0.053(7) 0.030(6) 0.052(7) 0.000(5) -0.011(7) 0.023(6)
C38A 0.035(6) 0.025(6) 0.045(7) 0.002(5) -0.011(5) 0.001(5)

loop_
_atom_type_symbol
_atom_type_description
_atom_type_scat_dispersion_real
_atom_type_scat_dispersion_imag
_atom_type_scat_source
C C 0.0033 0.0016 'International Tables Vol C Tables 4.2.6.8 and 6.1.1.4'
H H 0.0000 0.0000 'International Tables Vol C Tables 4.2.6.8 and 6.1.1.4'
N N 0.0061 0.0033 'International Tables Vol C Tables 4.2.6.8 and 6.1.1.4'
Cu Cu 0.3201 1.2651 'International Tables Vol C Tables 4.2.6.8 and 6.1.1.4'

loop_
_geom_angle_atom_site_label_1
_geom_angle_atom_site_label_2
_geom_angle_atom_site_label_3
_geom_angle
_geom_angle_site_symmetry_1
_geom_angle_site_symmetry_3
N2 Cu1 N1 100.74(16) . .
N2 Cu1 C30 146.7(2) . .
N1 Cu1 C30 110.26(19) . .
N2 Cu1 C29 124.93(19) . .
N1 Cu1 C29 128.84(18) . .
C30 Cu1 C29 37.6(2) . .
N3 Cu2 N4 99.15(17) . .
N3 Cu2 C15 151.54(19) . .
N4 Cu2 C15 108.14(19) . .
N3 Cu2 C14 125.46(19) . .
N4 Cu2 C14 128.84(18) . .
C15 Cu2 C14 37.4(2) . .
N6 Cu3 N5 100.59(19) . .
N6 Cu3 C57B 150.9(6) . 3_755
N5 Cu3 C57B 108.5(6) . 3_755
N6 Cu3 C57A 145.2(5) . 3_755
N5 Cu3 C57A 110.7(5) . 3_755
C57B Cu3 C57A 15.0(10) 3_755 3_755
N6 Cu3 C58A 128.6(3) . 3_755
N5 Cu3 C58A 125.9(4) . 3_755
C57B Cu3 C58A 26.5(9) 3_755 3_755
C57A Cu3 C58A 36.8(3) 3_755 3_755
N6 Cu3 C58B 123.8(4) . 3_755
N5 Cu3 C58B 122.3(4) . 3_755
C57B Cu3 C58B 36.4(4) 3_755 3_755
C57A Cu3 C58B 48.7(9) 3_755 3_755
C58A Cu3 C58B 12.9(9) 3_755 3_755
N6 Cu3 C56B 126.5(4) . 3_755
N5 Cu3 C56B 122.1(4) . 3_755
C57B Cu3 C56B 33.6(3) 3_755 3_755
C57A Cu3 C56B 20.0(7) 3_755 3_755
C58A Cu3 C56B 46.7(8) 3_755 3_755
C58B Cu3 C56B 59.6(5) 3_755 3_755
C13 C12 C17 121.0(5) . .
C13 C12 N2 120.1(5) . .
C17 C12 N2 118.8(5) . .
C3 N2 C12 118.5(4) . .
C3 N2 Cu1 120.5(3) . .
C12 N2 Cu1 120.7(3) . .
C1 N1 C6 119.2(4) . .
C1 N1 Cu1 120.1(3) . .
C6 N1 Cu1 120.7(3) . .
C22 N3 C27 119.1(4) . .
C22 N3 Cu2 121.8(3) . .
C27 N3 Cu2 119.0(3) . .
C24 N4 C33B 120.6(10) . .
C24 N4 C33A 122.3(5) . .
C33B N4 C33A 15.3(8) . .
C24 N4 Cu2 121.2(3) . .
C33B N4 Cu2 117.2(9) . .
C33A N4 Cu2 116.2(4) . .
N2 C3 C2 123.9(5) . .
N2 C3 C5 118.6(4) . .
C2 C3 C5 117.4(4) . .
C12 C13 C14 119.3(5) . .
C12 C13 C20 120.4(5) . .
C14 C13 C20 120.2(5) . .
C27 C28 C29 117.7(5) . .
C27 C28 C39 120.9(5) . .
C29 C28 C39 121.4(5) . .
C3 C2 C1 131.2(5) . .
N4 C24 C23 123.2(5) . .
N4 C24 C26 118.8(5) . .
C23 C24 C26 118.0(5) . .
C45 N6 C54A 118.3(5) . .
C45 N6 C54B 120.0(5) . .
C54A N6 C54B 15.4(4) . .
C45 N6 Cu3 120.3(4) . .
C54A N6 Cu3 120.5(4) . .
C54B N6 Cu3 119.2(4) . .
C15 C16 C17 120.7(5) . .
C43 N5 C48B 121.2(7) . .
C43 N5 C48A 121.7(6) . .
C48B N5 C48A 10.8(6) . .
C43 N5 Cu3 120.5(4) . .
C48B N5 Cu3 117.9(6) . .
C48A N5 Cu3 117.5(5) . .
C32 C31 C30 122.9(6) . .
C31 C30 C29 117.8(5) . .
C31 C30 Cu1 103.0(4) . .
C29 C30 Cu1 75.2(3) . .
C22 C23 C24 130.6(5) . .
N1 C1 C2 123.5(4) . .
N1 C1 C4 119.2(4) . .
C2 C1 C4 117.2(4) . .
C12 C17 C16 118.6(5) . .
C12 C17 C21 121.0(5) . .
C16 C17 C21 120.4(5) . .
C15 C14 C13 121.1(5) . .
C15 C14 Cu2 64.5(3) . .
C13 C14 Cu2 108.5(3) . .
C31 C32 C27 118.4(5) . .
C31 C32 C40 122.2(5) . .
C27 C32 C40 119.3(5) . .
C11 C6 C7 120.0(5) . .
C11 C6 N1 119.3(5) . .
C7 C6 N1 120.4(5) . .
C8 C7 C6 118.2(6) . .
C8 C7 C18 122.0(5) . .
C6 C7 C18 119.8(5) . .
N6 C45 C44 124.2(5) . .
N6 C45 C47 118.5(5) . .
C44 C45 C47 117.3(5) . .
N3 C22 C23 123.9(5) . .
N3 C22 C25 119.2(5) . .
C23 C22 C25 116.9(5) . .
C30 C29 C28 122.2(5) . .
C30 C29 Cu1 67.2(3) . .
C28 C29 Cu1 110.4(3) . .
C10 C11 C6 119.5(5) . .
C10 C11 C19 120.4(5) . .
C6 C11 C19 120.2(5) . .
C8 C9 C10 119.7(6) . .
C16 C15 C14 119.0(5) . .
C16 C15 Cu2 97.5(4) . .
C14 C15 Cu2 78.0(3) . .
C28 C27 C32 120.6(5) . .
C28 C27 N3 119.3(5) . .
C32 C27 N3 120.0(5) . .
C9 C10 C11 120.5(6) . .
C9 C8 C7 122.1(6) . .
N5 C43 C44 123.5(5) . .
N5 C43 C46 120.0(5) . .
C44 C43 C46 116.5(5) . .
C45 C44 C43 130.8(5) . .
C49A C48A C53A 120.0 . .
C49A C48A N5 121.4(6) . .
C53A C48A N5 118.5(6) . .
C48A C49A C50A 120.0 . .
C48A C49A C60A 117.6(9) . .
C50A C49A C60A 122.3(9) . .
C51A C50A C49A 120.0 . .
C50A C51A C52A 120.0 . .
C53A C52A C51A 120.0 . .
C52A C53A C48A 120.0 . .
C52A C53A C61A 124.9(7) . .
C48A C53A C61A 114.2(7) . .
N5 C48B C49B 118.0(6) . .
N5 C48B C53B 121.7(6) . .
C49B C48B C53B 120.0 . .
C50B C49B C48B 120.0 . .
C50B C49B C60B 118.8(8) . .
C48B C49B C60B 120.8(8) . .
C49B C50B C51B 120.0 . .
C52B C51B C50B 120.0 . .
C53B C52B C51B 120.0 . .
C61B C53B C52B 115.2(10) . .
C61B C53B C48B 123.7(10) . .
C52B C53B C48B 120.0 . .
C34A C33A C38A 120.0 . .
C34A C33A N4 120.8(5) . .
C38A C33A N4 119.0(5) . .
C33A C34A C35A 120.0 . .
C33A C34A C41A 120.1(6) . .
C35A C34A C41A 119.9(6) . .
C36A C35A C34A 120.0 . .
C35A C36A C37A 120.0 . .
C38A C37A C36A 120.0 . .
C37A C38A C33A 120.0 . .
C37A C38A C42A 118.6(6) . .
C33A C38A C42A 121.3(6) . .
N4 C33B C34B 117.4(12) . .
N4 C33B C38B 121.7(12) . .
C34B C33B C38B 120.0 . .
C35B C34B C33B 120.0 . .
C35B C34B C41B 117.9(16) . .
C33B C34B C41B 121.6(16) . .
C36B C35B C34B 120.0 . .
C35B C36B C37B 120.0 . .
C38B C37B C36B 120.0 . .
C37B C38B C33B 120.0 . .
C37B C38B C42B 123.0(12) . .
C33B C38B C42B 117.0(12) . .
C55B C54B C59B 120.0 . .
C55B C54B N6 114.9(5) . .
C59B C54B N6 125.1(5) . .
C56B C55B C54B 120.0 . .
C56B C55B C62B 116.6(7) . .
C54B C55B C62B 123.3(7) . .
C55B C56B C57B 120.0 . .
C55B C56B Cu3 105.1(3) . 3_755
C57B C56B Cu3 52.7(3) . 3_755
C56B C57B C58B 120.0 . .
C56B C57B Cu3 93.7(4) . 3_755
C58B C57B Cu3 85.0(3) . 3_755
C59B C58B C57B 120.0 . .
C59B C58B Cu3 106.2(3) . 3_755
C57B C58B Cu3 58.5(3) . 3_755
C58B C59B C54B 120.0 . .
C58B C59B C63B 120.4(7) . .
C54B C59B C63B 119.6(7) . .
C55A C54A C59A 120.0 . .
C55A C54A N6 126.9(4) . .
C59A C54A N6 113.1(4) . .
C54A C55A C56A 120.0 . .
C54A C55A C62A 113.8 . .
C56A C55A C62A 126.2 . .
C57A C56A C55A 120.0 . .
C56A C57A C58A 120.0 . .
C56A C57A Cu3 103.3(3) . 3_755
C58A C57A Cu3 77.2(3) . 3_755
C59A C58A C57A 120.0 . .
C59A C58A Cu3 108.3(3) . 3_755
C57A C58A Cu3 66.0(3) . 3_755
C58A C59A C54A 120.0 . .
C58A C59A C63A 116.5 . .
C54A C59A C63A 123.5 . .

loop_
_geom_bond_atom_site_label_1
_geom_bond_atom_site_label_2
_geom_bond_distance
_geom_bond_site_symmetry_2
Cu1 N2 1.919(4) .
Cu1 N1 1.953(4) .
Cu1 C30 2.103(5) .
Cu1 C29 2.204(5) .
Cu2 N3 1.903(4) .
Cu2 N4 1.966(4) .
Cu2 C15 2.069(5) .
Cu2 C14 2.242(5) .
Cu3 N6 1.907(4) .
Cu3 N5 1.968(4) .
Cu3 C57B 2.00(2) 3_755
Cu3 C57A 2.119(18) 3_755
Cu3 C58A 2.26(2) 3_755
Cu3 C58B 2.33(2) 3_755
Cu3 C56B 2.51(2) 3_755
C12 C13 1.377(7) .
C12 C17 1.402(7) .
C12 N2 1.428(6) .
N2 C3 1.348(6) .
N1 C1 1.337(6) .
N1 C6 1.429(6) .
N3 C22 1.339(6) .
N3 C27 1.431(6) .
N4 C24 1.319(6) .
N4 C33B 1.378(12) .
N4 C33A 1.451(6) .
C3 C2 1.387(6) .
C3 C5 1.508(7) .
C13 C14 1.397(7) .
C13 C20 1.507(7) .
C28 C27 1.393(7) .
C28 C29 1.414(7) .
C28 C39 1.477(7) .
C2 C1 1.410(7) .
C24 C23 1.408(7) .
C24 C26 1.511(7) .
N6 C45 1.351(7) .
N6 C54A 1.393(6) .
N6 C54B 1.473(7) .
C16 C15 1.386(7) .
C16 C17 1.411(7) .
N5 C43 1.321(7) .
N5 C48B 1.387(7) .
N5 C48A 1.475(7) .
C31 C32 1.375(7) .
C31 C30 1.379(8) .
C30 C29 1.391(7) .
C23 C22 1.385(7) .
C1 C4 1.521(6) .
C17 C21 1.509(7) .
C14 C15 1.393(7) .
C32 C27 1.423(7) .
C32 C40 1.502(7) .
C6 C11 1.397(7) .
C6 C7 1.400(7) .
C7 C8 1.389(7) .
C7 C18 1.498(8) .
C45 C44 1.402(7) .
C45 C47 1.494(7) .
C22 C25 1.521(7) .
C11 C10 1.392(7) .
C11 C19 1.515(7) .
C9 C8 1.365(8) .
C9 C10 1.373(8) .
C43 C44 1.405(7) .
C43 C46 1.503(7) .
C60B C49B 1.612(18) .
C41A C34A 1.514(11) .
C42A C38A 1.503(12) .
C61B C53B 1.238(17) .
C42B C38B 1.501(19) .
C41B C34B 1.44(2) .
C60A C49A 1.440(19) .
C61A C53A 1.785(18) .
C48A C49A 1.3900 .
C48A C53A 1.3900 .
C49A C50A 1.3900 .
C50A C51A 1.3900 .
C51A C52A 1.3900 .
C52A C53A 1.3900 .
C48B C49B 1.3900 .
C48B C53B 1.3900 .
C49B C50B 1.3900 .
C50B C51B 1.3900 .
C51B C52B 1.3900 .
C52B C53B 1.3900 .
C33A C34A 1.3900 .
C33A C38A 1.3900 .
C34A C35A 1.3900 .
C35A C36A 1.3900 .
C36A C37A 1.3900 .
C37A C38A 1.3900 .
C33B C34B 1.3900 .
C33B C38B 1.3900 .
C34B C35B 1.3900 .
C35B C36B 1.3900 .
C36B C37B 1.3900 .
C37B C38B 1.3900 .
C54B C55B 1.3900 .
C54B C59B 1.3900 .
C55B C56B 1.3900 .
C55B C62B 1.536(15) .
C56B C57B 1.3900 .
C56B Cu3 2.505(8) 3_755
C57B C58B 1.3900 .
C57B Cu3 1.996(9) 3_755
C58B C59B 1.3900 .
C58B Cu3 2.332(8) 3_755
C59B C63B 1.477(15) .
C54A C55A 1.3900 .
C54A C59A 1.3900 .
C55A C56A 1.3900 .
C55A C62A 1.4820 .
C56A C57A 1.3900 .
C57A C58A 1.3900 .
C57A Cu3 2.119(9) 3_755
C58A C59A 1.3900 .
C58A Cu3 2.262(7) 3_755
C59A C63A 1.5899 .
